data_7238899
loop_
_publ_author_name
'Li, Lei'
'Fu, Yan-Qing'
'Guo, Fang'
'Gao, Ji'
'Tong, Jian'
'Zhou, Zhong-Fu'

_publ_section_title
;
 Polymorphism and photoluminescence in a naphthalene-based ligand, and its
 supramolecular structures through second-sphere coordination with the
 [CoCl4]2&#x2212; anion
;
_journal_issue 29
_journal_name_full 'RSC Advances'
_journal_page_first 11594
_journal_paper_doi 10.1039/c3ra22748k
_journal_volume 3
_journal_year 2013
_chemical_formula_sum 'C38 H36 Cl4 Co N2 O'
_chemical_formula_weight 721.45
_space_group_IT_number 2
_space_group_name_Hall '-P 1'
_space_group_name_H-M_alt 'P -1'
_symmetry_cell_setting triclinic
_symmetry_space_group_name_H-M 'P -1'
_atom_sites_solution_hydrogens geom
_atom_sites_solution_primary direct
_atom_sites_solution_secondary difmap
_audit_creation_method SHELXL-97
_cell_angle_alpha 70.885(14)
_cell_angle_beta 89.60(2)
_cell_angle_gamma 78.787(15)
_cell_formula_units_Z 2
_cell_length_a 9.885(4)
_cell_length_b 11.870(4)
_cell_length_c 16.503(6)
_cell_measurement_temperature 273(2)
_cell_volume 1791.3(12)
_computing_cell_refinement CrystalClear
_computing_data_collection CrystalClear
_computing_data_reduction CrystalClear
_computing_molecular_graphics 'Bruker SHELXTL'
_computing_publication_material 'CrystalStructure 3.8'
_computing_structure_refinement 'SHELXL-97 (Sheldrick, 1997)'
_computing_structure_solution 'SHELXS-97 (Sheldrick, 1990)'
_diffrn_ambient_temperature 273(2)
_diffrn_detector_area_resol_mean 14.63
_diffrn_measured_fraction_theta_full 0.985
_diffrn_measured_fraction_theta_max 0.985
_diffrn_measurement_device_type 'Rigaku Saturn CCD area detector'
_diffrn_measurement_method '\w and \f scans'
_diffrn_radiation_monochromator graphite
_diffrn_radiation_source 'fine-focus sealed tube'
_diffrn_radiation_type MoK\a
_diffrn_radiation_wavelength 0.71073
_diffrn_reflns_av_R_equivalents 0.0372
_diffrn_reflns_av_sigmaI/netI 0.0716
_diffrn_reflns_limit_h_max 12
_diffrn_reflns_limit_h_min -12
_diffrn_reflns_limit_k_max 15
_diffrn_reflns_limit_k_min -15
_diffrn_reflns_limit_l_max 21
_diffrn_reflns_limit_l_min -21
_diffrn_reflns_number 18895
_diffrn_reflns_theta_full 27.86
_diffrn_reflns_theta_max 27.86
_diffrn_reflns_theta_min 1.85
_diffrn_standards_decay_% 0
_diffrn_standards_interval_count 0
_diffrn_standards_interval_time 0
_diffrn_standards_number 0
_exptl_absorpt_coefficient_mu 0.806
_exptl_absorpt_correction_T_max 0.9334
_exptl_absorpt_correction_T_min 0.8609
_exptl_absorpt_correction_type multi-scan
_exptl_absorpt_process_details CrystalClear
_exptl_crystal_colour Blue
_exptl_crystal_density_diffrn 1.337
_exptl_crystal_density_method 'not measured'
_exptl_crystal_description Prism
_exptl_crystal_F_000 746
_exptl_crystal_size_max 0.22
_exptl_crystal_size_mid 0.20
_exptl_crystal_size_min 0.14
_refine_diff_density_max 0.367
_refine_diff_density_min -0.392
_refine_diff_density_rms 0.061
_refine_ls_extinction_method none
_refine_ls_goodness_of_fit_ref 0.931
_refine_ls_hydrogen_treatment constr
_refine_ls_matrix_type full
_refine_ls_number_parameters 406
_refine_ls_number_reflns 8394
_refine_ls_number_restraints 0
_refine_ls_restrained_S_all 0.931
_refine_ls_R_factor_all 0.0405
_refine_ls_R_factor_gt 0.0288
_refine_ls_shift/su_max 0.001
_refine_ls_shift/su_mean 0.000
_refine_ls_structure_factor_coef Fsqd
_refine_ls_weighting_details 'calc w=1/[\s^2^(Fo^2^)+(0.0247P)^2^+0.0000P] where P=(Fo^2^+2Fc^2^)/3'
_refine_ls_weighting_scheme calc
_refine_ls_wR_factor_gt 0.0699
_refine_ls_wR_factor_ref 0.0730
_reflns_number_gt 5654
_reflns_number_total 8394
_reflns_threshold_expression >2sigma(I)
_cod_data_source_file c3ra22748k.txt
_cod_data_source_block shelx
_cod_depositor_comments
;
The following automatic conversions were performed:

data item '_refine_ls_hydrogen_treatment' value 'Constr' was changed
to 'constr' in accordance with the
/home/saulius/struct/COD-crude-data/automatic-downloads/DataCite-retrospective/RSC/depositions/lib/dictionaries/cif_core.dic
dictionary named 'cif_core.dic' version 2.4.2 last updated on
2011-04-26.

data item '_symmetry_cell_setting' value 'Triclinic' was changed to
'triclinic' in accordance with the
/home/saulius/struct/COD-crude-data/automatic-downloads/DataCite-retrospective/RSC/depositions/lib/dictionaries/cif_core.dic
dictionary named 'cif_core.dic' version 2.4.2 last updated on
2011-04-26.

Automatic conversion script
Id: cif_fix_values 6909 2019-04-08 15:41:33Z antanas 
;
_cod_original_cell_volume 1791.3(11)
_cod_original_sg_symbol_H-M P-1
_cod_database_code 7238899

loop_
_symmetry_equiv_pos_as_xyz
'x, y, z'
'-x, -y, -z'

loop_
_atom_site_label
_atom_site_type_symbol
_atom_site_fract_x
_atom_site_fract_y
_atom_site_fract_z
_atom_site_U_iso_or_equiv
_atom_site_adp_type
_atom_site_occupancy
_atom_site_symmetry_multiplicity
_atom_site_calc_flag
_atom_site_refinement_flags
N1 N 0.98030(14) 0.28173(12) 0.44950(8) 0.0135(3) Uani 1 1 d .
H1N H 1.0411 0.2831 0.4077 0.016 Uiso 1 1 d R
C1 C 1.12766(17) 0.05903(15) 0.42113(10) 0.0141(4) Uani 1 1 d .
H1 H 1.1520 0.1328 0.3913 0.017 Uiso 1 1 calc R
C2 C 1.19868(18) -0.04557(15) 0.41077(10) 0.0162(4) Uani 1 1 d .
H2 H 1.2708 -0.0422 0.3741 0.019 Uiso 1 1 calc R
C3 C 0.83596(17) 0.15850(15) 0.54506(10) 0.0159(4) Uani 1 1 d .
H3 H 0.7882 0.2293 0.5531 0.019 Uiso 1 1 calc R
C4 C 0.94031(17) 0.16309(14) 0.49029(10) 0.0126(4) Uani 1 1 d .
C5 C 1.01773(17) 0.05705(14) 0.47652(9) 0.0128(4) Uani 1 1 d .
C6 C 1.06434(19) 0.31512(15) 0.51278(10) 0.0181(4) Uani 1 1 d .
H6A H 1.0916 0.3918 0.4835 0.022 Uiso 1 1 calc R
H6B H 1.0075 0.3253 0.5590 0.022 Uiso 1 1 calc R
C7 C 1.19126(18) 0.21764(15) 0.54958(10) 0.0174(4) Uani 1 1 d .
C8 C 1.18335(19) 0.11471(16) 0.61966(10) 0.0209(4) Uani 1 1 d .
H8 H 1.1020 0.1098 0.6481 0.025 Uiso 1 1 calc R
C9 C 1.2968(2) 0.02012(17) 0.64670(11) 0.0260(5) Uani 1 1 d .
H9 H 1.2909 -0.0490 0.6928 0.031 Uiso 1 1 calc R
C10 C 1.4196(2) 0.02707(17) 0.60573(11) 0.0275(5) Uani 1 1 d .
H10 H 1.4948 -0.0379 0.6233 0.033 Uiso 1 1 calc R
C11 C 1.4293(2) 0.13107(17) 0.53872(12) 0.0277(5) Uani 1 1 d .
H11 H 1.5124 0.1374 0.5125 0.033 Uiso 1 1 calc R
C12 C 1.31588(19) 0.22581(17) 0.51055(11) 0.0221(4) Uani 1 1 d .
H12 H 1.3229 0.2955 0.4652 0.027 Uiso 1 1 calc R
C13 C 0.85907(18) 0.38663(15) 0.40779(10) 0.0178(4) Uani 1 1 d .
H13A H 0.8053 0.4064 0.4525 0.021 Uiso 1 1 calc R
H13B H 0.8946 0.4578 0.3753 0.021 Uiso 1 1 calc R
C14 C 0.76654(18) 0.35778(15) 0.34917(11) 0.0189(4) Uani 1 1 d .
C15 C 0.8130(2) 0.34017(16) 0.27339(11) 0.0232(4) Uani 1 1 d .
H15 H 0.9037 0.3440 0.2595 0.028 Uiso 1 1 calc R
C16 C 0.7247(2) 0.31699(18) 0.21858(12) 0.0309(5) Uani 1 1 d .
H16 H 0.7562 0.3054 0.1681 0.037 Uiso 1 1 calc R
C17 C 0.5895(2) 0.31110(18) 0.23903(13) 0.0356(5) Uani 1 1 d .
H17 H 0.5307 0.2945 0.2026 0.043 Uiso 1 1 calc R
C18 C 0.5421(2) 0.32978(18) 0.31330(14) 0.0360(6) Uani 1 1 d .
H18 H 0.4509 0.3273 0.3265 0.043 Uiso 1 1 calc R
C19 C 0.6301(2) 0.35221(17) 0.36815(12) 0.0285(5) Uani 1 1 d .
H19 H 0.5978 0.3638 0.4185 0.034 Uiso 1 1 calc R
N2 N 0.51997(15) 0.76976(12) 0.16407(8) 0.0162(3) Uani 1 1 d .
H2N H 0.4399 0.7516 0.1448 0.019 Uiso 1 1 d R
C20 C 0.56416(18) 0.87566(15) 0.10226(10) 0.0152(4) Uani 1 1 d .
C21 C 0.68649(19) 0.90129(16) 0.12047(11) 0.0211(4) Uani 1 1 d .
H21 H 0.7408 0.8517 0.1697 0.025 Uiso 1 1 calc R
C22 C 0.26999(19) 0.99657(16) -0.06409(11) 0.0236(4) Uani 1 1 d .
H22 H 0.1862 0.9790 -0.0761 0.028 Uiso 1 1 calc R
C23 C 0.34932(19) 0.92305(16) 0.00794(11) 0.0202(4) Uani 1 1 d .
H23 H 0.3192 0.8556 0.0443 0.024 Uiso 1 1 calc R
C24 C 0.47662(18) 0.94790(14) 0.02813(10) 0.0145(4) Uani 1 1 d .
C25 C 0.47271(19) 0.79569(15) 0.24592(10) 0.0194(4) Uani 1 1 d .
H25A H 0.4415 0.7257 0.2844 0.023 Uiso 1 1 calc R
H25B H 0.5500 0.8090 0.2750 0.023 Uiso 1 1 calc R
C26 C 0.3571(2) 0.90628(16) 0.22526(10) 0.0187(4) Uani 1 1 d .
C28 C 0.2796(2) 1.12327(17) 0.19104(11) 0.0287(5) Uani 1 1 d .
H28 H 0.2996 1.1997 0.1818 0.034 Uiso 1 1 calc R
C29 C 0.1441(2) 1.11130(18) 0.18611(12) 0.0312(5) Uani 1 1 d .
H29 H 0.0729 1.1796 0.1730 0.037 Uiso 1 1 calc R
C30 C 0.1146(2) 0.99670(18) 0.20087(11) 0.0281(5) Uani 1 1 d .
H30 H 0.0235 0.9884 0.1972 0.034 Uiso 1 1 calc R
C31 C 0.2205(2) 0.89464(17) 0.22102(11) 0.0231(4) Uani 1 1 d .
H31 H 0.1999 0.8181 0.2317 0.028 Uiso 1 1 calc R
C32 C 0.62884(19) 0.65202(15) 0.18561(10) 0.0198(4) Uani 1 1 d .
H32A H 0.7036 0.6560 0.2217 0.024 Uiso 1 1 calc R
H32B H 0.5879 0.5839 0.2177 0.024 Uiso 1 1 calc R
C33 C 0.6861(2) 0.63102(15) 0.10559(11) 0.0194(4) Uani 1 1 d .
C34 C 0.6035(2) 0.60358(16) 0.04953(11) 0.0235(4) Uani 1 1 d .
H34 H 0.5116 0.6006 0.0604 0.028 Uiso 1 1 calc R
C35 C 0.6583(2) 0.58081(16) -0.02243(11) 0.0275(5) Uani 1 1 d .
H35 H 0.6030 0.5620 -0.0595 0.033 Uiso 1 1 calc R
C36 C 0.7940(2) 0.58580(17) -0.03938(12) 0.0293(5) Uani 1 1 d .
H36 H 0.8303 0.5696 -0.0875 0.035 Uiso 1 1 calc R
C37 C 0.8760(2) 0.61489(18) 0.01510(12) 0.0308(5) Uani 1 1 d .
H37 H 0.9671 0.6198 0.0031 0.037 Uiso 1 1 calc R
C27 C 0.3862(2) 1.02145(16) 0.20976(10) 0.0212(4) Uani 1 1 d .
H27 H 0.4775 1.0302 0.2119 0.025 Uiso 1 1 calc R
C38 C 0.8222(2) 0.63678(17) 0.08783(11) 0.0264(5) Uani 1 1 d .
H38 H 0.8780 0.6554 0.1248 0.032 Uiso 1 1 calc R
Co1 Co 0.17787(2) 0.56019(2) 0.278572(14) 0.01590(7) Uani 1 1 d .
Cl1 Cl 0.30110(5) 0.56113(4) 0.39370(3) 0.02103(10) Uani 1 1 d .
Cl2 Cl 0.16466(4) 0.36509(4) 0.29033(3) 0.01755(10) Uani 1 1 d .
Cl3 Cl -0.03439(5) 0.67573(4) 0.27777(3) 0.02211(11) Uani 1 1 d .
Cl4 Cl 0.27728(5) 0.63273(4) 0.15185(3) 0.02468(11) Uani 1 1 d .

loop_
_atom_site_aniso_label
_atom_site_aniso_U_11
_atom_site_aniso_U_22
_atom_site_aniso_U_33
_atom_site_aniso_U_23
_atom_site_aniso_U_13
_atom_site_aniso_U_12
N1 0.0145(8) 0.0113(7) 0.0139(7) -0.0037(6) 0.0029(6) -0.0017(6)
C1 0.0163(9) 0.0114(9) 0.0143(8) -0.0022(7) 0.0032(7) -0.0061(7)
C2 0.0138(9) 0.0167(9) 0.0170(9) -0.0042(7) 0.0040(7) -0.0033(7)
C3 0.0177(9) 0.0114(9) 0.0174(9) -0.0041(7) 0.0013(7) -0.0011(7)
C4 0.0154(9) 0.0091(8) 0.0119(8) -0.0013(7) 0.0011(7) -0.0033(7)
C5 0.0136(9) 0.0131(9) 0.0114(8) -0.0040(7) -0.0006(7) -0.0023(7)
C6 0.0231(10) 0.0146(9) 0.0187(9) -0.0069(7) 0.0006(8) -0.0058(8)
C7 0.0217(10) 0.0157(9) 0.0162(9) -0.0070(7) -0.0028(8) -0.0039(8)
C8 0.0232(10) 0.0222(10) 0.0181(9) -0.0056(8) 0.0011(8) -0.0082(8)
C9 0.0324(12) 0.0192(10) 0.0214(10) 0.0003(8) -0.0054(9) -0.0060(9)
C10 0.0263(11) 0.0256(11) 0.0279(11) -0.0089(9) -0.0070(9) 0.0013(9)
C11 0.0192(10) 0.0345(12) 0.0284(11) -0.0095(9) 0.0006(9) -0.0050(9)
C12 0.0241(11) 0.0223(10) 0.0186(9) -0.0031(8) -0.0012(8) -0.0080(8)
C13 0.0177(10) 0.0106(9) 0.0193(9) 0.0003(7) 0.0040(8) 0.0014(7)
C14 0.0163(9) 0.0114(9) 0.0217(9) 0.0028(7) -0.0017(8) -0.0004(7)
C15 0.0191(10) 0.0229(10) 0.0243(10) -0.0025(8) -0.0020(8) -0.0060(8)
C16 0.0330(12) 0.0320(12) 0.0242(10) -0.0040(9) -0.0061(9) -0.0072(10)
C17 0.0300(12) 0.0263(12) 0.0396(13) 0.0066(10) -0.0203(10) -0.0101(10)
C18 0.0165(11) 0.0308(12) 0.0456(13) 0.0090(10) -0.0042(10) -0.0078(9)
C19 0.0200(11) 0.0237(11) 0.0298(11) 0.0052(9) 0.0018(9) -0.0013(9)
N2 0.0216(8) 0.0128(7) 0.0130(7) -0.0022(6) 0.0002(6) -0.0041(6)
C20 0.0211(10) 0.0114(9) 0.0121(8) -0.0023(7) 0.0028(7) -0.0040(7)
C21 0.0222(10) 0.0192(10) 0.0179(9) -0.0012(8) -0.0052(8) -0.0036(8)
C22 0.0208(10) 0.0238(10) 0.0242(10) -0.0020(8) -0.0041(8) -0.0106(8)
C23 0.0234(10) 0.0164(10) 0.0191(9) -0.0006(8) 0.0009(8) -0.0092(8)
C24 0.0182(9) 0.0123(9) 0.0129(8) -0.0039(7) 0.0010(7) -0.0034(7)
C25 0.0282(11) 0.0177(9) 0.0119(8) -0.0036(7) 0.0034(8) -0.0064(8)
C26 0.0267(11) 0.0178(10) 0.0115(8) -0.0049(7) 0.0025(8) -0.0043(8)
C28 0.0415(13) 0.0158(10) 0.0267(11) -0.0046(8) 0.0036(10) -0.0051(9)
C29 0.0332(13) 0.0253(11) 0.0299(11) -0.0071(9) 0.0027(9) 0.0030(10)
C30 0.0245(11) 0.0351(12) 0.0256(10) -0.0119(9) -0.0002(9) -0.0054(9)
C31 0.0293(11) 0.0223(10) 0.0213(9) -0.0100(8) 0.0045(8) -0.0090(9)
C32 0.0253(11) 0.0116(9) 0.0183(9) -0.0008(7) -0.0030(8) -0.0016(8)
C33 0.0280(11) 0.0098(9) 0.0175(9) -0.0032(7) -0.0012(8) 0.0007(8)
C34 0.0296(11) 0.0191(10) 0.0228(10) -0.0069(8) 0.0005(8) -0.0073(8)
C35 0.0390(13) 0.0229(11) 0.0214(10) -0.0084(8) -0.0032(9) -0.0059(9)
C36 0.0398(13) 0.0255(11) 0.0210(10) -0.0097(8) 0.0035(9) 0.0009(10)
C37 0.0287(12) 0.0344(12) 0.0293(11) -0.0137(9) 0.0037(9) -0.0014(9)
C27 0.0279(11) 0.0202(10) 0.0172(9) -0.0064(8) 0.0057(8) -0.0086(8)
C38 0.0279(11) 0.0269(11) 0.0248(10) -0.0118(8) -0.0024(9) -0.0010(9)
Co1 0.01878(14) 0.01395(13) 0.01573(12) -0.00510(10) 0.00219(10) -0.00485(10)
Cl1 0.0249(3) 0.0200(2) 0.0190(2) -0.00739(18) -0.00150(19) -0.00508(19)
Cl2 0.0188(2) 0.0151(2) 0.0206(2) -0.00664(17) 0.00417(18) -0.00670(17)
Cl3 0.0208(2) 0.0228(2) 0.0226(2) -0.00985(19) -0.00208(19) 0.00014(19)
Cl4 0.0362(3) 0.0241(3) 0.0198(2) -0.00948(19) 0.0102(2) -0.0165(2)

loop_
_atom_type_symbol
_atom_type_description
_atom_type_scat_dispersion_real
_atom_type_scat_dispersion_imag
_atom_type_scat_source
C C 0.0033 0.0016 'International Tables Vol C Tables 4.2.6.8 and 6.1.1.4'
H H 0.0000 0.0000 'International Tables Vol C Tables 4.2.6.8 and 6.1.1.4'
Cl Cl 0.1484 0.1585 'International Tables Vol C Tables 4.2.6.8 and 6.1.1.4'
Co Co 0.3494 0.9721 'International Tables Vol C Tables 4.2.6.8 and 6.1.1.4'
N N 0.0061 0.0033 'International Tables Vol C Tables 4.2.6.8 and 6.1.1.4'
O O 0.0106 0.0060 'International Tables Vol C Tables 4.2.6.8 and 6.1.1.4'

loop_
_geom_angle_atom_site_label_1
_geom_angle_atom_site_label_2
_geom_angle_atom_site_label_3
_geom_angle
_geom_angle_site_symmetry_1
_geom_angle_site_symmetry_3
C4 N1 C13 114.14(13) . .
C4 N1 C6 111.62(12) . .
C13 N1 C6 109.69(12) . .
C4 N1 H1N 114.8 . .
C13 N1 H1N 105.2 . .
C6 N1 H1N 100.3 . .
C2 C1 C5 121.06(16) . .
C2 C1 H1 119.5 . .
C5 C1 H1 119.5 . .
C1 C2 C3 120.74(16) . 2_756
C1 C2 H2 119.6 . .
C3 C2 H2 119.6 2_756 .
C4 C3 C2 119.34(15) . 2_756
C4 C3 H3 120.3 . .
C2 C3 H3 120.3 2_756 .
C3 C4 C5 122.47(15) . .
C3 C4 N1 117.90(14) . .
C5 C4 N1 119.45(15) . .
C1 C5 C4 123.61(15) . .
C1 C5 C5 119.25(18) . 2_756
C4 C5 C5 117.12(18) . 2_756
C7 C6 N1 110.90(13) . .
C7 C6 H6A 109.5 . .
N1 C6 H6A 109.5 . .
C7 C6 H6B 109.5 . .
N1 C6 H6B 109.5 . .
H6A C6 H6B 108.0 . .
C12 C7 C8 119.26(17) . .
C12 C7 C6 120.12(16) . .
C8 C7 C6 120.49(16) . .
C9 C8 C7 119.75(18) . .
C9 C8 H8 120.1 . .
C7 C8 H8 120.1 . .
C8 C9 C10 120.70(17) . .
C8 C9 H9 119.6 . .
C10 C9 H9 119.6 . .
C11 C10 C9 119.56(18) . .
C11 C10 H10 120.2 . .
C9 C10 H10 120.2 . .
C10 C11 C12 120.17(19) . .
C10 C11 H11 119.9 . .
C12 C11 H11 119.9 . .
C11 C12 C7 120.46(17) . .
C11 C12 H12 119.8 . .
C7 C12 H12 119.8 . .
C14 C13 N1 112.90(14) . .
C14 C13 H13A 109.0 . .
N1 C13 H13A 109.0 . .
C14 C13 H13B 109.0 . .
N1 C13 H13B 109.0 . .
H13A C13 H13B 107.8 . .
C19 C14 C15 118.63(18) . .
C19 C14 C13 120.19(17) . .
C15 C14 C13 121.15(16) . .
C16 C15 C14 120.40(18) . .
C16 C15 H15 119.8 . .
C14 C15 H15 119.8 . .
C17 C16 C15 119.99(19) . .
C17 C16 H16 120.0 . .
C15 C16 H16 120.0 . .
C18 C17 C16 120.1(2) . .
C18 C17 H17 120.0 . .
C16 C17 H17 120.0 . .
C17 C18 C19 120.00(19) . .
C17 C18 H18 120.0 . .
C19 C18 H18 120.0 . .
C18 C19 C14 120.92(19) . .
C18 C19 H19 119.5 . .
C14 C19 H19 119.5 . .
C20 N2 C32 113.48(13) . .
C20 N2 C25 111.34(13) . .
C32 N2 C25 110.91(12) . .
C20 N2 H2N 113.6 . .
C32 N2 H2N 105.2 . .
C25 N2 H2N 101.5 . .
C21 C20 C24 122.95(16) . .
C21 C20 N2 117.89(15) . .
C24 C20 N2 119.14(15) . .
C20 C21 C22 119.38(16) . 2_675
C20 C21 H21 120.3 . .
C22 C21 H21 120.3 2_675 .
C23 C22 C21 120.69(18) . 2_675
C23 C22 H22 119.7 . .
C21 C22 H22 119.7 2_675 .
C22 C23 C24 120.90(17) . .
C22 C23 H23 119.6 . .
C24 C23 H23 119.6 . .
C23 C24 C20 123.93(15) . .
C23 C24 C24 119.62(19) . 2_675
C20 C24 C24 116.5(2) . 2_675
C26 C25 N2 110.96(13) . .
C26 C25 H25A 109.4 . .
N2 C25 H25A 109.4 . .
C26 C25 H25B 109.4 . .
N2 C25 H25B 109.4 . .
H25A C25 H25B 108.0 . .
C31 C26 C27 119.24(18) . .
C31 C26 C25 120.45(17) . .
C27 C26 C25 120.32(17) . .
C29 C28 C27 120.23(19) . .
C29 C28 H28 119.9 . .
C27 C28 H28 119.9 . .
C28 C29 C30 119.65(19) . .
C28 C29 H29 120.2 . .
C30 C29 H29 120.2 . .
C31 C30 C29 120.33(19) . .
C31 C30 H30 119.8 . .
C29 C30 H30 119.8 . .
C30 C31 C26 120.26(18) . .
C30 C31 H31 119.9 . .
C26 C31 H31 119.9 . .
C33 C32 N2 111.62(13) . .
C33 C32 H32A 109.3 . .
N2 C32 H32A 109.3 . .
C33 C32 H32B 109.3 . .
N2 C32 H32B 109.3 . .
H32A C32 H32B 108.0 . .
C38 C33 C34 119.27(17) . .
C38 C33 C32 120.32(17) . .
C34 C33 C32 120.40(18) . .
C35 C34 C33 119.94(19) . .
C35 C34 H34 120.0 . .
C33 C34 H34 120.0 . .
C36 C35 C34 120.50(19) . .
C36 C35 H35 119.8 . .
C34 C35 H35 119.8 . .
C35 C36 C37 119.92(18) . .
C35 C36 H36 120.0 . .
C37 C36 H36 120.0 . .
C36 C37 C38 120.0(2) . .
C36 C37 H37 120.0 . .
C38 C37 H37 120.0 . .
C28 C27 C26 120.28(19) . .
C28 C27 H27 119.9 . .
C26 C27 H27 119.9 . .
C33 C38 C37 120.37(19) . .
C33 C38 H38 119.8 . .
C37 C38 H38 119.8 . .
Cl1 Co1 Cl3 106.01(3) . .
Cl1 Co1 Cl4 113.19(3) . .
Cl3 Co1 Cl4 110.99(3) . .
Cl1 Co1 Cl2 110.34(2) . .
Cl3 Co1 Cl2 111.45(3) . .
Cl4 Co1 Cl2 104.97(2) . .

loop_
_geom_bond_atom_site_label_1
_geom_bond_atom_site_label_2
_geom_bond_distance
_geom_bond_site_symmetry_2
N1 C4 1.478(2) .
N1 C13 1.526(2) .
N1 C6 1.533(2) .
N1 H1N 0.9094 .
C1 C2 1.365(2) .
C1 C5 1.414(2) .
C1 H1 0.9300 .
C2 C3 1.407(2) 2_756
C2 H2 0.9300 .
C3 C4 1.364(2) .
C3 C2 1.407(2) 2_756
C3 H3 0.9300 .
C4 C5 1.425(2) .
C5 C5 1.432(3) 2_756
C6 C7 1.506(2) .
C6 H6A 0.9700 .
C6 H6B 0.9700 .
C7 C12 1.391(2) .
C7 C8 1.395(2) .
C8 C9 1.381(2) .
C8 H8 0.9300 .
C9 C10 1.389(3) .
C9 H9 0.9300 .
C10 C11 1.381(2) .
C10 H10 0.9300 .
C11 C12 1.383(2) .
C11 H11 0.9300 .
C12 H12 0.9300 .
C13 C14 1.497(2) .
C13 H13A 0.9700 .
C13 H13B 0.9700 .
C14 C19 1.391(3) .
C14 C15 1.394(2) .
C15 C16 1.387(3) .
C15 H15 0.9300 .
C16 C17 1.385(3) .
C16 H16 0.9300 .
C17 C18 1.379(3) .
C17 H17 0.9300 .
C18 C19 1.380(3) .
C18 H18 0.9300 .
C19 H19 0.9300 .
N2 C20 1.476(2) .
N2 C32 1.527(2) .
N2 C25 1.531(2) .
N2 H2N 0.9435 .
C20 C21 1.361(2) .
C20 C24 1.421(2) .
C21 C22 1.407(2) 2_675
C21 H21 0.9300 .
C22 C23 1.363(2) .
C22 C21 1.407(2) 2_675
C22 H22 0.9300 .
C23 C24 1.413(2) .
C23 H23 0.9300 .
C24 C24 1.439(3) 2_675
C25 C26 1.508(2) .
C25 H25A 0.9700 .
C25 H25B 0.9700 .
C26 C31 1.388(3) .
C26 C27 1.393(2) .
C28 C29 1.380(3) .
C28 C27 1.390(3) .
C28 H28 0.9300 .
C29 C30 1.389(3) .
C29 H29 0.9300 .
C30 C31 1.386(3) .
C30 H30 0.9300 .
C31 H31 0.9300 .
C32 C33 1.509(2) .
C32 H32A 0.9700 .
C32 H32B 0.9700 .
C33 C38 1.385(3) .
C33 C34 1.393(2) .
C34 C35 1.386(2) .
C34 H34 0.9300 .
C35 C36 1.376(3) .
C35 H35 0.9300 .
C36 C37 1.381(3) .
C36 H36 0.9300 .
C37 C38 1.390(2) .
C37 H37 0.9300 .
C27 H27 0.9300 .
C38 H38 0.9300 .
Co1 Cl1 2.2684(9) .
Co1 Cl3 2.2700(9) .
Co1 Cl4 2.2807(9) .
Co1 Cl2 2.2893(9) .

loop_
_geom_torsion_atom_site_label_1
_geom_torsion_atom_site_label_2
_geom_torsion_atom_site_label_3
_geom_torsion_atom_site_label_4
_geom_torsion
_geom_torsion_site_symmetry_1
_geom_torsion_site_symmetry_4
C5 C1 C2 C3 0.1(3) . 2_756
C2 C3 C4 C5 -0.8(3) 2_756 .
C2 C3 C4 N1 -175.92(14) 2_756 .
C13 N1 C4 C3 -49.72(19) . .
C6 N1 C4 C3 75.36(18) . .
C13 N1 C4 C5 135.00(15) . .
C6 N1 C4 C5 -99.92(17) . .
C2 C1 C5 C4 179.66(16) . .
C2 C1 C5 C5 1.1(3) . 2_756
C3 C4 C5 C1 -179.03(16) . .
N1 C4 C5 C1 -4.0(2) . .
C3 C4 C5 C5 -0.4(3) . 2_756
N1 C4 C5 C5 174.66(16) . 2_756
C4 N1 C6 C7 57.12(18) . .
C13 N1 C6 C7 -175.36(14) . .
N1 C6 C7 C12 92.42(19) . .
N1 C6 C7 C8 -83.54(19) . .
C12 C7 C8 C9 -3.1(3) . .
C6 C7 C8 C9 172.91(16) . .
C7 C8 C9 C10 1.0(3) . .
C8 C9 C10 C11 1.7(3) . .
C9 C10 C11 C12 -2.4(3) . .
C10 C11 C12 C7 0.3(3) . .
C8 C7 C12 C11 2.4(3) . .
C6 C7 C12 C11 -173.57(16) . .
C4 N1 C13 C14 -50.21(18) . .
C6 N1 C13 C14 -176.31(14) . .
N1 C13 C14 C19 115.87(17) . .
N1 C13 C14 C15 -66.4(2) . .
C19 C14 C15 C16 -0.3(3) . .
C13 C14 C15 C16 -178.13(16) . .
C14 C15 C16 C17 -0.1(3) . .
C15 C16 C17 C18 0.8(3) . .
C16 C17 C18 C19 -1.2(3) . .
C17 C18 C19 C14 0.8(3) . .
C15 C14 C19 C18 0.0(3) . .
C13 C14 C19 C18 177.80(17) . .
C32 N2 C20 C21 -53.2(2) . .
C25 N2 C20 C21 72.73(19) . .
C32 N2 C20 C24 128.41(16) . .
C25 N2 C20 C24 -105.62(17) . .
C24 C20 C21 C22 -0.1(3) . 2_675
N2 C20 C21 C22 -178.35(15) . 2_675
C21 C22 C23 C24 0.4(3) 2_675 .
C22 C23 C24 C20 179.66(17) . .
C22 C23 C24 C24 -0.1(3) . 2_675
C21 C20 C24 C23 180.00(17) . .
N2 C20 C24 C23 -1.7(3) . .
C21 C20 C24 C24 -0.2(3) . 2_675
N2 C20 C24 C24 178.01(16) . 2_675
C20 N2 C25 C26 57.21(19) . .
C32 N2 C25 C26 -175.41(15) . .
N2 C25 C26 C31 88.64(19) . .
N2 C25 C26 C27 -91.03(19) . .
C27 C28 C29 C30 0.7(3) . .
C28 C29 C30 C31 0.4(3) . .
C29 C30 C31 C26 -1.1(3) . .
C27 C26 C31 C30 0.5(3) . .
C25 C26 C31 C30 -179.13(15) . .
C20 N2 C32 C33 -48.56(19) . .
C25 N2 C32 C33 -174.76(15) . .
N2 C32 C33 C38 112.40(18) . .
N2 C32 C33 C34 -68.7(2) . .
C38 C33 C34 C35 0.9(3) . .
C32 C33 C34 C35 -178.04(16) . .
C33 C34 C35 C36 -0.4(3) . .
C34 C35 C36 C37 -0.7(3) . .
C35 C36 C37 C38 1.2(3) . .
C29 C28 C27 C26 -1.2(3) . .
C31 C26 C27 C28 0.6(3) . .
C25 C26 C27 C28 -179.76(15) . .
C34 C33 C38 C37 -0.3(3) . .
C32 C33 C38 C37 178.62(16) . .
C36 C37 C38 C33 -0.8(3) . .
